data_7127969
loop_
_publ_author_name
'So, Jongho'
'Kim, Seji'
'Cho, Kyung-Bin'
'Lee, Yunho'

_publ_section_title
;
 Metal-ligand cooperative transformation of alkyl azide to isocyanate
 occurring at a Co-Si moiety.
;
_journal_issue 26
_journal_name_full 'Chemical communications (Cambridge, England)'
_journal_page_first 3219
_journal_page_last 3222
_journal_paper_doi 10.1039/d0cc08012h
_journal_volume 57
_journal_year 2021
_chemical_formula_moiety 'C36 H54 Co N O P2 Si'
_chemical_formula_sum 'C36 H54 Co N O P2 Si'
_chemical_formula_weight 665.76
_chemical_name_systematic (MeSiNAdP2)Co(CO)
_space_group_crystal_system orthorhombic
_space_group_IT_number 33
_space_group_name_Hall 'P 2c -2n'
_space_group_name_H-M_alt 'P n a 21'
_atom_sites_solution_hydrogens geom
_audit_creation_method SHELXL-2018/3
_audit_update_record
;
2019-09-19 deposited with the CCDC.	2021-02-19 downloaded from the CCDC.
;
_cell_angle_alpha 90
_cell_angle_beta 90
_cell_angle_gamma 90
_cell_formula_units_Z 4
_cell_length_a 20.4843(14)
_cell_length_b 11.8547(9)
_cell_length_c 14.1780(10)
_cell_measurement_reflns_used 73364
_cell_measurement_temperature 120(2)
_cell_measurement_theta_max 26.345
_cell_measurement_theta_min 2.450
_cell_volume 3442.9(4)
_computing_cell_refinement 'Bruker SMART'
_computing_data_collection 'Bruker SMART'
_computing_data_reduction 'Bruker SAINT'
_computing_molecular_graphics 'Bruker SHELXTL'
_computing_publication_material 'Bruker SHELXTL'
_computing_structure_refinement 'SHELXL-2018/3 (Sheldrick, 2018)'
_computing_structure_solution 'SHELXT 2018/2 (Sheldrick, 2018)'
_diffrn_ambient_temperature 120(2)
_diffrn_measured_fraction_theta_full 0.999
_diffrn_measured_fraction_theta_max 0.997
_diffrn_measurement_device_type 'CCD area detector'
_diffrn_measurement_method 'phi and omega scans'
_diffrn_radiation_type MoK\a
_diffrn_radiation_wavelength 0.71073
_diffrn_reflns_av_R_equivalents 0.1440
_diffrn_reflns_av_unetI/netI 0.0771
_diffrn_reflns_Laue_measured_fraction_full 0.999
_diffrn_reflns_Laue_measured_fraction_max 0.997
_diffrn_reflns_limit_h_max 25
_diffrn_reflns_limit_h_min -25
_diffrn_reflns_limit_k_max 14
_diffrn_reflns_limit_k_min -14
_diffrn_reflns_limit_l_max 17
_diffrn_reflns_limit_l_min -17
_diffrn_reflns_number 73364
_diffrn_reflns_point_group_measured_fraction_full 0.999
_diffrn_reflns_point_group_measured_fraction_max 0.996
_diffrn_reflns_theta_full 25.242
_diffrn_reflns_theta_max 26.345
_diffrn_reflns_theta_min 2.450
_diffrn_source 'fine-focus sealed tube'
_exptl_absorpt_coefficient_mu 0.655
_exptl_absorpt_correction_type multi-scan
_exptl_absorpt_process_details SADABS
_exptl_crystal_colour green
_exptl_crystal_density_diffrn 1.284
_exptl_crystal_density_meas ?
_exptl_crystal_density_method 'not measured'
_exptl_crystal_description block
_exptl_crystal_F_000 1424
_exptl_crystal_size_max 0.2
_exptl_crystal_size_mid 0.15
_exptl_crystal_size_min 0.1
_exptl_transmission_factor_max 0.7454
_exptl_transmission_factor_min 0.5196
_refine_diff_density_max 1.110
_refine_diff_density_min -0.931
_refine_diff_density_rms 0.106
_refine_ls_abs_structure_details
;
 Flack x determined using 2481 quotients [(I+)-(I-)]/[(I+)+(I-)]
 (Parsons, Flack and Wagner, Acta Cryst. B69 (2013) 249-259).
;
_refine_ls_abs_structure_Flack -0.001(11)
_refine_ls_extinction_method none
_refine_ls_goodness_of_fit_ref 1.024
_refine_ls_hydrogen_treatment constr
_refine_ls_matrix_type full
_refine_ls_number_parameters 388
_refine_ls_number_reflns 6989
_refine_ls_number_restraints 1
_refine_ls_restrained_S_all 1.024
_refine_ls_R_factor_all 0.0658
_refine_ls_R_factor_gt 0.0530
_refine_ls_shift/su_max 0.000
_refine_ls_shift/su_mean 0.000
_refine_ls_structure_factor_coef Fsqd
_refine_ls_weighting_details 'w=1/[\s^2^(Fo^2^)+(0.0881P)^2^] where P=(Fo^2^+2Fc^2^)/3'
_refine_ls_weighting_scheme calc
_refine_ls_wR_factor_gt 0.1320
_refine_ls_wR_factor_ref 0.1397
_reflns_Friedel_coverage 0.918
_reflns_Friedel_fraction_full 0.999
_reflns_Friedel_fraction_max 0.996
_reflns_number_gt 5850
_reflns_number_total 6989
_reflns_threshold_expression 'I > 2\s(I)'
_cod_data_source_file d0cc08012h2.cif
_cod_data_source_block 0901A-1_a
_cod_depositor_comments
;
The following automatic conversions were performed:

data item '_exptl_crystal_density_meas' value 'not measured' was
changed to '?' -- the value is perceived as not measured.

Automatic conversion script
Id: cif_fix_values 7556 2019-12-06 15:28:31Z antanas 

 Adding full bibliography for 7127967--7127973.cif.
;
_cod_database_code 7127969
_shelx_shelxl_version_number 2018/3
_shelx_space_group_comment
;
The symmetry employed for this shelxl refinement is uniquely defined
by the following loop, which should always be used as a source of
symmetry information in preference to the above space-group names.
They are only intended as comments.
;

loop_
_space_group_symop_operation_xyz
'x, y, z'
'-x, -y, z+1/2'
'x+1/2, -y+1/2, z'
'-x+1/2, y+1/2, z+1/2'

loop_
_atom_site_label
_atom_site_type_symbol
_atom_site_fract_x
_atom_site_fract_y
_atom_site_fract_z
_atom_site_U_iso_or_equiv
_atom_site_adp_type
_atom_site_occupancy
_atom_site_site_symmetry_order
_atom_site_calc_flag
_atom_site_refinement_flags_posn
_atom_site_refinement_flags_adp
_atom_site_refinement_flags_occupancy
_atom_site_disorder_assembly
_atom_site_disorder_group
Co1 Co 0.31970(3) 0.34551(6) 0.55755(5) 0.0236(2) Uani 1 1 d . . . . .
O1 O 0.3312(3) 0.3772(6) 0.7615(4) 0.0629(16) Uani 1 1 d . . . . .
N1 N 0.3563(2) 0.4246(4) 0.4511(3) 0.0244(9) Uani 1 1 d . . . . .
Si1 Si 0.33174(8) 0.35332(14) 0.35447(11) 0.0256(4) Uani 1 1 d . . . . .
P1 P 0.34360(7) 0.15440(11) 0.53121(9) 0.0235(3) Uani 1 1 d . . . . .
C1 C 0.3811(3) 0.2166(5) 0.3452(4) 0.0270(11) Uani 1 1 d . . . . .
C2 C 0.3907(3) 0.1405(5) 0.4210(4) 0.0264(12) Uani 1 1 d . . . . .
P2 P 0.21262(7) 0.38549(13) 0.53351(11) 0.0313(3) Uani 1 1 d . . . . .
C3 C 0.4374(3) 0.0529(5) 0.4115(4) 0.0340(13) Uani 1 1 d . . . . .
H3 H 0.444355 0.002269 0.462470 0.041 Uiso 1 1 calc R U . . .
C4 C 0.4729(3) 0.0402(6) 0.3294(5) 0.0398(15) Uani 1 1 d . . . . .
H4 H 0.504658 -0.018012 0.324904 0.048 Uiso 1 1 calc R U . . .
C5 C 0.4627(3) 0.1110(6) 0.2541(5) 0.0411(16) Uani 1 1 d . . . . .
H5 H 0.486478 0.100757 0.197230 0.049 Uiso 1 1 calc R U . . .
C7 C 0.2408(3) 0.3143(5) 0.3506(4) 0.0327(13) Uani 1 1 d . . . . .
C6 C 0.4172(3) 0.1980(6) 0.2618(4) 0.0361(14) Uani 1 1 d . . . . .
H6 H 0.410201 0.246280 0.209221 0.043 Uiso 1 1 calc R U . . .
C9 C 0.1259(3) 0.2959(6) 0.3976(5) 0.0475(18) Uani 1 1 d . . . . .
H9 H 0.092407 0.308057 0.442910 0.057 Uiso 1 1 calc R U . . .
C8 C 0.1908(3) 0.3305(5) 0.4191(5) 0.0345(14) Uani 1 1 d . . . . .
C10 C 0.1104(3) 0.2459(7) 0.3138(6) 0.0537(19) Uani 1 1 d . . . . .
H10 H 0.066848 0.222688 0.301428 0.064 Uiso 1 1 calc R U . . .
C11 C 0.1580(4) 0.2295(7) 0.2481(5) 0.053(2) Uani 1 1 d . . . . .
H11 H 0.147558 0.194042 0.189942 0.064 Uiso 1 1 calc R U . . .
C12 C 0.2223(3) 0.2646(6) 0.2656(5) 0.0457(17) Uani 1 1 d . . . . .
H12 H 0.254295 0.254174 0.217910 0.055 Uiso 1 1 calc R U . . .
C16 C 0.3646(3) 0.0839(6) 0.7160(4) 0.0400(15) Uani 1 1 d . . . . .
H16A H 0.393281 0.046114 0.761396 0.060 Uiso 1 1 calc R U . . .
H16B H 0.325964 0.037101 0.704612 0.060 Uiso 1 1 calc R U . . .
H16C H 0.351061 0.157145 0.741372 0.060 Uiso 1 1 calc R U . . .
C17 C 0.2840(3) 0.0347(5) 0.5230(4) 0.0302(12) Uani 1 1 d . . . . .
H17 H 0.254812 0.040215 0.579342 0.036 Uiso 1 1 calc R U . . .
C18 C 0.2404(3) 0.0439(5) 0.4365(4) 0.0397(15) Uani 1 1 d . . . . .
H18A H 0.212677 -0.023193 0.432128 0.060 Uiso 1 1 calc R U . . .
H18B H 0.267596 0.049661 0.379842 0.060 Uiso 1 1 calc R U . . .
H18C H 0.212958 0.111293 0.441916 0.060 Uiso 1 1 calc R U . . .
C19 C 0.3139(3) -0.0845(5) 0.5242(5) 0.0443(16) Uani 1 1 d . . . . .
H19A H 0.279136 -0.140698 0.517227 0.067 Uiso 1 1 calc R U . . .
H19B H 0.336656 -0.096604 0.584123 0.067 Uiso 1 1 calc R U . . .
H19C H 0.344925 -0.092034 0.471948 0.067 Uiso 1 1 calc R U . . .
C20 C 0.1972(3) 0.5383(6) 0.5150(6) 0.054(2) Uani 1 1 d . . . . .
H20 H 0.218690 0.556380 0.453469 0.064 Uiso 1 1 calc R U . . .
C21 C 0.1241(4) 0.5674(7) 0.4999(8) 0.072(3) Uani 1 1 d . . . . .
H21A H 0.119849 0.647662 0.484330 0.108 Uiso 1 1 calc R U . . .
H21B H 0.099702 0.551171 0.557707 0.108 Uiso 1 1 calc R U . . .
H21C H 0.106672 0.521904 0.447978 0.108 Uiso 1 1 calc R U . . .
C22 C 0.2289(5) 0.6088(8) 0.5821(8) 0.076(3) Uani 1 1 d . . . . .
H22A H 0.231001 0.686088 0.557724 0.113 Uiso 1 1 calc R U . . .
H22B H 0.273166 0.580801 0.593493 0.113 Uiso 1 1 calc R U . . .
H22C H 0.204195 0.608123 0.641337 0.113 Uiso 1 1 calc R U . . .
C23 C 0.1482(3) 0.3393(5) 0.6169(6) 0.0446(17) Uani 1 1 d . . . . .
H23 H 0.104954 0.363832 0.591398 0.053 Uiso 1 1 calc R U . . .
C24 C 0.1479(4) 0.2098(6) 0.6246(6) 0.0525(19) Uani 1 1 d . . . . .
H24A H 0.112537 0.185930 0.666556 0.079 Uiso 1 1 calc R U . . .
H24B H 0.189830 0.184126 0.650188 0.079 Uiso 1 1 calc R U . . .
H24C H 0.141333 0.176914 0.561900 0.079 Uiso 1 1 calc R U . . .
C25 C 0.1568(4) 0.3908(7) 0.7124(6) 0.0538(19) Uani 1 1 d . . . . .
H25A H 0.123116 0.361975 0.755140 0.081 Uiso 1 1 calc R U . . .
H25B H 0.152954 0.473022 0.707591 0.081 Uiso 1 1 calc R U . . .
H25C H 0.200050 0.371264 0.737111 0.081 Uiso 1 1 calc R U . . .
C26 C 0.3254(3) 0.3598(6) 0.6835(5) 0.0374(15) Uani 1 1 d . . . . .
C27 C 0.4135(3) 0.5013(4) 0.4572(4) 0.0246(11) Uani 1 1 d . . . . .
C28 C 0.4316(3) 0.5236(4) 0.5611(4) 0.0307(11) Uani 1 1 d . . . . .
H28A H 0.393382 0.555437 0.594498 0.037 Uiso 1 1 calc R U . . .
H28B H 0.443191 0.451333 0.591927 0.037 Uiso 1 1 calc R U . . .
C29 C 0.3978(3) 0.6160(5) 0.4118(5) 0.0362(14) Uani 1 1 d . . . . .
H29A H 0.359558 0.649878 0.443863 0.043 Uiso 1 1 calc R U . . .
H29B H 0.386345 0.604708 0.344660 0.043 Uiso 1 1 calc R U . . .
C30 C 0.4750(3) 0.4508(5) 0.4094(4) 0.0284(12) Uani 1 1 d . . . . .
H30A H 0.486460 0.378503 0.440260 0.034 Uiso 1 1 calc R U . . .
H30B H 0.465607 0.435270 0.342189 0.034 Uiso 1 1 calc R U . . .
C31 C 0.4894(3) 0.6058(5) 0.5692(5) 0.0418(14) Uani 1 1 d . . . . .
H31 H 0.499452 0.619075 0.637313 0.050 Uiso 1 1 calc R U . . .
C32 C 0.4566(4) 0.6977(6) 0.4190(5) 0.0445(16) Uani 1 1 d . . . . .
H32 H 0.445355 0.771000 0.388100 0.053 Uiso 1 1 calc R U . . .
C33 C 0.5334(3) 0.5334(6) 0.4170(5) 0.0390(15) Uani 1 1 d . . . . .
H33 H 0.572367 0.500106 0.385004 0.047 Uiso 1 1 calc R U . . .
C34 C 0.4722(3) 0.7175(5) 0.5224(5) 0.0444(16) Uani 1 1 d . . . . .
H34A H 0.434021 0.751616 0.554337 0.053 Uiso 1 1 calc R U . . .
H34B H 0.509404 0.770395 0.528013 0.053 Uiso 1 1 calc R U . . .
C35 C 0.5149(4) 0.6444(6) 0.3690(5) 0.0486(18) Uani 1 1 d . . . . .
H35A H 0.552484 0.696821 0.370926 0.058 Uiso 1 1 calc R U . . .
H35B H 0.503833 0.630104 0.302098 0.058 Uiso 1 1 calc R U . . .
C36 C 0.5487(3) 0.5538(6) 0.5211(5) 0.0431(15) Uani 1 1 d . . . . .
H36A H 0.560033 0.481471 0.551946 0.052 Uiso 1 1 calc R U . . .
H36B H 0.586576 0.605206 0.526844 0.052 Uiso 1 1 calc R U . . .
C15 C 0.4585(3) 0.1820(6) 0.6341(5) 0.0359(14) Uani 1 1 d . . . . .
H15A H 0.490604 0.149356 0.677460 0.054 Uiso 1 1 calc R U . . .
H15B H 0.442953 0.254126 0.659382 0.054 Uiso 1 1 calc R U . . .
H15C H 0.478798 0.194370 0.572422 0.054 Uiso 1 1 calc R U . . .
C14 C 0.4012(3) 0.1016(5) 0.6235(4) 0.0313(13) Uani 1 1 d . . . . .
H14 H 0.418541 0.026903 0.602325 0.038 Uiso 1 1 calc R U . . .
C13 C 0.3413(3) 0.4309(6) 0.2393(4) 0.0385(15) Uani 1 1 d . . . . .
H13A H 0.328891 0.381121 0.187148 0.058 Uiso 1 1 calc R U . . .
H13B H 0.386862 0.454303 0.231661 0.058 Uiso 1 1 calc R U . . .
H13C H 0.313067 0.497664 0.239323 0.058 Uiso 1 1 calc R U . . .

loop_
_atom_site_aniso_label
_atom_site_aniso_U_11
_atom_site_aniso_U_22
_atom_site_aniso_U_33
_atom_site_aniso_U_23
_atom_site_aniso_U_13
_atom_site_aniso_U_12
Co1 0.0153(3) 0.0329(4) 0.0226(3) 0.0031(3) 0.0009(3) 0.0037(3)
O1 0.063(4) 0.097(4) 0.029(3) -0.017(3) -0.004(2) 0.017(3)
N1 0.019(2) 0.029(2) 0.025(2) -0.001(2) 0.0006(18) -0.0018(18)
Si1 0.0226(8) 0.0330(9) 0.0213(8) 0.0048(6) -0.0027(6) -0.0060(6)
P1 0.0177(7) 0.0296(7) 0.0231(7) 0.0022(6) 0.0009(5) 0.0031(5)
C1 0.024(3) 0.035(3) 0.023(2) -0.004(2) 0.004(2) -0.010(2)
C2 0.021(3) 0.031(3) 0.028(3) -0.004(2) 0.001(2) 0.001(2)
P2 0.0149(6) 0.0383(7) 0.0406(8) 0.0127(7) 0.0021(6) 0.0046(6)
C3 0.020(3) 0.041(3) 0.041(3) -0.007(3) 0.003(2) 0.005(3)
C4 0.026(3) 0.048(4) 0.045(4) -0.018(3) 0.006(3) 0.003(3)
C5 0.030(3) 0.055(4) 0.038(4) -0.020(3) 0.015(3) -0.008(3)
C7 0.026(3) 0.042(3) 0.030(3) 0.014(2) -0.007(2) -0.006(3)
C6 0.036(4) 0.046(4) 0.026(3) -0.009(3) 0.005(2) -0.013(3)
C9 0.019(3) 0.056(4) 0.067(5) 0.021(4) -0.013(3) -0.001(3)
C8 0.017(3) 0.040(3) 0.047(3) 0.018(3) -0.006(2) -0.003(2)
C10 0.026(3) 0.065(5) 0.070(5) 0.022(4) -0.019(3) -0.016(3)
C11 0.051(4) 0.062(5) 0.047(4) 0.014(4) -0.029(3) -0.026(4)
C12 0.041(4) 0.059(4) 0.037(3) 0.012(3) -0.011(3) -0.018(3)
C16 0.036(4) 0.052(4) 0.032(3) 0.012(3) -0.003(3) 0.007(3)
C17 0.021(3) 0.033(3) 0.037(3) 0.004(2) 0.003(2) -0.002(2)
C18 0.032(3) 0.036(3) 0.051(4) -0.003(3) -0.004(3) -0.008(3)
C19 0.044(4) 0.032(3) 0.057(4) -0.002(3) -0.003(3) 0.002(3)
C20 0.031(4) 0.044(4) 0.085(5) 0.027(4) -0.010(3) 0.000(3)
C21 0.046(5) 0.046(4) 0.123(8) 0.027(4) -0.026(5) 0.010(4)
C22 0.061(6) 0.057(5) 0.108(8) 0.000(5) -0.003(5) 0.007(4)
C23 0.024(3) 0.044(4) 0.066(5) 0.011(3) 0.015(3) 0.008(3)
C24 0.046(4) 0.046(4) 0.065(5) 0.012(4) 0.027(4) -0.001(3)
C25 0.041(4) 0.053(4) 0.067(5) 0.004(4) 0.030(4) 0.006(4)
C26 0.021(3) 0.051(4) 0.041(4) -0.002(3) 0.003(2) 0.007(3)
C27 0.023(3) 0.025(2) 0.025(2) 0.002(2) 0.002(2) -0.002(2)
C28 0.031(3) 0.033(3) 0.029(3) -0.003(3) 0.001(3) -0.005(2)
C29 0.037(4) 0.030(3) 0.041(3) 0.005(3) -0.007(3) -0.003(3)
C30 0.020(3) 0.032(3) 0.034(3) -0.007(2) 0.005(2) -0.001(2)
C31 0.042(4) 0.044(3) 0.039(3) -0.008(3) -0.006(3) -0.012(3)
C32 0.054(4) 0.031(3) 0.048(4) 0.007(3) -0.003(3) -0.008(3)
C33 0.025(3) 0.048(4) 0.044(3) -0.004(3) 0.006(3) -0.010(3)
C34 0.049(4) 0.033(3) 0.051(4) -0.010(3) 0.000(3) -0.011(3)
C35 0.050(5) 0.051(4) 0.045(4) 0.003(3) 0.005(3) -0.026(3)
C36 0.030(3) 0.047(4) 0.052(4) -0.005(3) -0.007(3) -0.007(3)
C15 0.021(3) 0.052(4) 0.035(3) 0.009(3) -0.006(3) 0.004(3)
C14 0.027(3) 0.036(3) 0.031(3) 0.005(3) 0.001(2) 0.005(3)
C13 0.042(4) 0.046(4) 0.027(3) 0.008(3) -0.006(3) -0.013(3)

loop_
_atom_type_symbol
_atom_type_description
_atom_type_scat_dispersion_real
_atom_type_scat_dispersion_imag
_atom_type_scat_source
C C 0.0033 0.0016 'International Tables Vol C Tables 4.2.6.8 and 6.1.1.4'
H H 0.0000 0.0000 'International Tables Vol C Tables 4.2.6.8 and 6.1.1.4'
N N 0.0061 0.0033 'International Tables Vol C Tables 4.2.6.8 and 6.1.1.4'
O O 0.0106 0.0060 'International Tables Vol C Tables 4.2.6.8 and 6.1.1.4'
Si Si 0.0817 0.0704 'International Tables Vol C Tables 4.2.6.8 and 6.1.1.4'
P P 0.1023 0.0942 'International Tables Vol C Tables 4.2.6.8 and 6.1.1.4'
Co Co 0.3494 0.9721 'International Tables Vol C Tables 4.2.6.8 and 6.1.1.4'

loop_
_geom_angle_atom_site_label_1
_geom_angle_atom_site_label_2
_geom_angle_atom_site_label_3
_geom_angle
_geom_angle_site_symmetry_1
_geom_angle_site_symmetry_3
_geom_angle_publ_flag
C26 Co1 N1 135.0(3) . . ?
C26 Co1 P2 101.1(2) . . ?
N1 Co1 P2 98.99(14) . . ?
C26 Co1 P1 103.6(2) . . ?
N1 Co1 P1 105.30(13) . . ?
P2 Co1 P1 112.28(6) . . ?
C26 Co1 Si1 168.8(2) . . ?
N1 Co1 Si1 34.10(13) . . ?
P2 Co1 Si1 85.77(6) . . ?
P1 Co1 Si1 81.64(5) . . ?
C27 N1 Si1 126.1(4) . . ?
C27 N1 Co1 124.0(3) . . ?
Si1 N1 Co1 106.1(2) . . ?
N1 Si1 C13 115.4(3) . . ?
N1 Si1 C1 108.8(2) . . ?
C13 Si1 C1 107.4(3) . . ?
N1 Si1 C7 115.7(3) . . ?
C13 Si1 C7 101.1(3) . . ?
C1 Si1 C7 107.8(3) . . ?
N1 Si1 Co1 39.85(15) . . ?
C13 Si1 Co1 152.5(2) . . ?
C1 Si1 Co1 94.96(16) . . ?
C7 Si1 Co1 86.45(18) . . ?
C2 P1 C14 103.5(3) . . ?
C2 P1 C17 102.7(3) . . ?
C14 P1 C17 101.6(3) . . ?
C2 P1 Co1 109.27(18) . . ?
C14 P1 Co1 110.1(2) . . ?
C17 P1 Co1 127.17(19) . . ?
C6 C1 C2 117.7(5) . . ?
C6 C1 Si1 117.8(4) . . ?
C2 C1 Si1 124.0(4) . . ?
C1 C2 C3 119.2(5) . . ?
C1 C2 P1 120.9(4) . . ?
C3 C2 P1 119.9(4) . . ?
C8 P2 C23 106.9(3) . . ?
C8 P2 C20 100.6(3) . . ?
C23 P2 C20 104.9(3) . . ?
C8 P2 Co1 107.4(2) . . ?
C23 P2 Co1 122.0(2) . . ?
C20 P2 Co1 112.9(2) . . ?
C4 C3 C2 121.0(6) . . ?
C4 C3 H3 119.5 . . ?
C2 C3 H3 119.5 . . ?
C5 C4 C3 120.5(6) . . ?
C5 C4 H4 119.7 . . ?
C3 C4 H4 119.7 . . ?
C4 C5 C6 119.6(6) . . ?
C4 C5 H5 120.2 . . ?
C6 C5 H5 120.2 . . ?
C12 C7 C8 116.7(6) . . ?
C12 C7 Si1 113.0(5) . . ?
C8 C7 Si1 130.2(5) . . ?
C5 C6 C1 122.0(6) . . ?
C5 C6 H6 119.0 . . ?
C1 C6 H6 119.0 . . ?
C10 C9 C8 121.8(7) . . ?
C10 C9 H9 119.1 . . ?
C8 C9 H9 119.1 . . ?
C9 C8 C7 119.2(6) . . ?
C9 C8 P2 121.8(6) . . ?
C7 C8 P2 118.9(4) . . ?
C11 C10 C9 119.4(6) . . ?
C11 C10 H10 120.3 . . ?
C9 C10 H10 120.3 . . ?
C10 C11 C12 120.5(7) . . ?
C10 C11 H11 119.7 . . ?
C12 C11 H11 119.7 . . ?
C7 C12 C11 122.3(7) . . ?
C7 C12 H12 118.9 . . ?
C11 C12 H12 118.9 . . ?
C14 C16 H16A 109.5 . . ?
C14 C16 H16B 109.5 . . ?
H16A C16 H16B 109.5 . . ?
C14 C16 H16C 109.5 . . ?
H16A C16 H16C 109.5 . . ?
H16B C16 H16C 109.5 . . ?
C18 C17 C19 108.0(5) . . ?
C18 C17 P1 112.2(4) . . ?
C19 C17 P1 115.7(4) . . ?
C18 C17 H17 106.8 . . ?
C19 C17 H17 106.8 . . ?
P1 C17 H17 106.8 . . ?
C17 C18 H18A 109.5 . . ?
C17 C18 H18B 109.5 . . ?
H18A C18 H18B 109.5 . . ?
C17 C18 H18C 109.5 . . ?
H18A C18 H18C 109.5 . . ?
H18B C18 H18C 109.5 . . ?
C17 C19 H19A 109.5 . . ?
C17 C19 H19B 109.5 . . ?
H19A C19 H19B 109.5 . . ?
C17 C19 H19C 109.5 . . ?
H19A C19 H19C 109.5 . . ?
H19B C19 H19C 109.5 . . ?
C22 C20 C21 113.7(8) . . ?
C22 C20 P2 113.6(6) . . ?
C21 C20 P2 113.6(5) . . ?
C22 C20 H20 104.9 . . ?
C21 C20 H20 104.9 . . ?
P2 C20 H20 104.9 . . ?
C20 C21 H21A 109.5 . . ?
C20 C21 H21B 109.5 . . ?
H21A C21 H21B 109.5 . . ?
C20 C21 H21C 109.5 . . ?
H21A C21 H21C 109.5 . . ?
H21B C21 H21C 109.5 . . ?
C20 C22 H22A 109.5 . . ?
C20 C22 H22B 109.5 . . ?
H22A C22 H22B 109.5 . . ?
C20 C22 H22C 109.5 . . ?
H22A C22 H22C 109.5 . . ?
H22B C22 H22C 109.5 . . ?
C25 C23 C24 110.1(6) . . ?
C25 C23 P2 111.8(5) . . ?
C24 C23 P2 110.0(4) . . ?
C25 C23 H23 108.3 . . ?
C24 C23 H23 108.3 . . ?
P2 C23 H23 108.3 . . ?
C23 C24 H24A 109.5 . . ?
C23 C24 H24B 109.5 . . ?
H24A C24 H24B 109.5 . . ?
C23 C24 H24C 109.5 . . ?
H24A C24 H24C 109.5 . . ?
H24B C24 H24C 109.5 . . ?
C23 C25 H25A 109.5 . . ?
C23 C25 H25B 109.5 . . ?
H25A C25 H25B 109.5 . . ?
C23 C25 H25C 109.5 . . ?
H25A C25 H25C 109.5 . . ?
H25B C25 H25C 109.5 . . ?
O1 C26 Co1 174.3(7) . . ?
N1 C27 C29 110.6(4) . . ?
N1 C27 C28 110.5(4) . . ?
C29 C27 C28 107.4(5) . . ?
N1 C27 C30 112.3(4) . . ?
C29 C27 C30 109.2(5) . . ?
C28 C27 C30 106.7(4) . . ?
C31 C28 C27 111.4(5) . . ?
C31 C28 H28A 109.3 . . ?
C27 C28 H28A 109.3 . . ?
C31 C28 H28B 109.3 . . ?
C27 C28 H28B 109.3 . . ?
H28A C28 H28B 108.0 . . ?
C27 C29 C32 111.2(5) . . ?
C27 C29 H29A 109.4 . . ?
C32 C29 H29A 109.4 . . ?
C27 C29 H29B 109.4 . . ?
C32 C29 H29B 109.4 . . ?
H29A C29 H29B 108.0 . . ?
C33 C30 C27 110.6(5) . . ?
C33 C30 H30A 109.5 . . ?
C27 C30 H30A 109.5 . . ?
C33 C30 H30B 109.5 . . ?
C27 C30 H30B 109.5 . . ?
H30A C30 H30B 108.1 . . ?
C36 C31 C34 109.9(6) . . ?
C36 C31 C28 108.9(5) . . ?
C34 C31 C28 110.0(5) . . ?
C36 C31 H31 109.3 . . ?
C34 C31 H31 109.3 . . ?
C28 C31 H31 109.3 . . ?
C34 C32 C35 110.3(6) . . ?
C34 C32 C29 108.9(5) . . ?
C35 C32 C29 108.7(5) . . ?
C34 C32 H32 109.7 . . ?
C35 C32 H32 109.7 . . ?
C29 C32 H32 109.7 . . ?
C35 C33 C36 110.2(6) . . ?
C35 C33 C30 108.8(5) . . ?
C36 C33 C30 109.0(5) . . ?
C35 C33 H33 109.6 . . ?
C36 C33 H33 109.6 . . ?
C30 C33 H33 109.6 . . ?
C32 C34 C31 109.5(5) . . ?
C32 C34 H34A 109.8 . . ?
C31 C34 H34A 109.8 . . ?
C32 C34 H34B 109.8 . . ?
C31 C34 H34B 109.8 . . ?
H34A C34 H34B 108.2 . . ?
C32 C35 C33 110.1(5) . . ?
C32 C35 H35A 109.6 . . ?
C33 C35 H35A 109.6 . . ?
C32 C35 H35B 109.6 . . ?
C33 C35 H35B 109.6 . . ?
H35A C35 H35B 108.2 . . ?
C31 C36 C33 109.4(5) . . ?
C31 C36 H36A 109.8 . . ?
C33 C36 H36A 109.8 . . ?
C31 C36 H36B 109.8 . . ?
C33 C36 H36B 109.8 . . ?
H36A C36 H36B 108.2 . . ?
C14 C15 H15A 109.5 . . ?
C14 C15 H15B 109.5 . . ?
H15A C15 H15B 109.5 . . ?
C14 C15 H15C 109.5 . . ?
H15A C15 H15C 109.5 . . ?
H15B C15 H15C 109.5 . . ?
C15 C14 C16 112.3(5) . . ?
C15 C14 P1 110.3(4) . . ?
C16 C14 P1 109.7(4) . . ?
C15 C14 H14 108.1 . . ?
C16 C14 H14 108.1 . . ?
P1 C14 H14 108.1 . . ?
Si1 C13 H13A 109.5 . . ?
Si1 C13 H13B 109.5 . . ?
H13A C13 H13B 109.5 . . ?
Si1 C13 H13C 109.5 . . ?
H13A C13 H13C 109.5 . . ?
H13B C13 H13C 109.5 . . ?

loop_
_geom_bond_atom_site_label_1
_geom_bond_atom_site_label_2
_geom_bond_distance
_geom_bond_site_symmetry_2
_geom_bond_publ_flag
Co1 C26 1.798(7) . ?
Co1 N1 1.928(4) . ?
Co1 P2 2.2698(15) . ?
Co1 P1 2.3478(14) . ?
Co1 Si1 2.8914(16) . ?
O1 C26 1.131(9) . ?
N1 C27 1.486(7) . ?
N1 Si1 1.687(5) . ?
Si1 C13 1.884(6) . ?
Si1 C1 1.915(6) . ?
Si1 C7 1.919(6) . ?
P1 C2 1.844(6) . ?
P1 C14 1.870(6) . ?
P1 C17 1.876(6) . ?
C1 C6 1.412(8) . ?
C1 C2 1.417(8) . ?
C2 C3 1.418(8) . ?
P2 C8 1.805(7) . ?
P2 C23 1.855(7) . ?
P2 C20 1.858(7) . ?
C3 C4 1.382(9) . ?
C3 H3 0.9500 . ?
C4 C5 1.374(10) . ?
C4 H4 0.9500 . ?
C5 C6 1.395(10) . ?
C5 H5 0.9500 . ?
C7 C12 1.394(9) . ?
C7 C8 1.425(9) . ?
C6 H6 0.9500 . ?
C9 C10 1.366(11) . ?
C9 C8 1.425(9) . ?
C9 H9 0.9500 . ?
C10 C11 1.362(12) . ?
C10 H10 0.9500 . ?
C11 C12 1.404(9) . ?
C11 H11 0.9500 . ?
C12 H12 0.9500 . ?
C16 C14 1.525(8) . ?
C16 H16A 0.9800 . ?
C16 H16B 0.9800 . ?
C16 H16C 0.9800 . ?
C17 C18 1.519(8) . ?
C17 C19 1.540(8) . ?
C17 H17 1.0000 . ?
C18 H18A 0.9800 . ?
C18 H18B 0.9800 . ?
C18 H18C 0.9800 . ?
C19 H19A 0.9800 . ?
C19 H19B 0.9800 . ?
C19 H19C 0.9800 . ?
C20 C22 1.423(12) . ?
C20 C21 1.551(10) . ?
C20 H20 1.0000 . ?
C21 H21A 0.9800 . ?
C21 H21B 0.9800 . ?
C21 H21C 0.9800 . ?
C22 H22A 0.9800 . ?
C22 H22B 0.9800 . ?
C22 H22C 0.9800 . ?
C23 C25 1.496(11) . ?
C23 C24 1.538(9) . ?
C23 H23 1.0000 . ?
C24 H24A 0.9800 . ?
C24 H24B 0.9800 . ?
C24 H24C 0.9800 . ?
C25 H25A 0.9800 . ?
C25 H25B 0.9800 . ?
C25 H25C 0.9800 . ?
C27 C29 1.538(8) . ?
C27 C28 1.542(8) . ?
C27 C30 1.551(7) . ?
C28 C31 1.537(8) . ?
C28 H28A 0.9900 . ?
C28 H28B 0.9900 . ?
C29 C32 1.548(10) . ?
C29 H29A 0.9900 . ?
C29 H29B 0.9900 . ?
C30 C33 1.549(8) . ?
C30 H30A 0.9900 . ?
C30 H30B 0.9900 . ?
C31 C36 1.525(10) . ?
C31 C34 1.523(10) . ?
C31 H31 1.0000 . ?
C32 C34 1.519(9) . ?
C32 C35 1.526(11) . ?
C32 H32 1.0000 . ?
C33 C35 1.528(10) . ?
C33 C36 1.528(9) . ?
C33 H33 1.0000 . ?
C34 H34A 0.9900 . ?
C34 H34B 0.9900 . ?
C35 H35A 0.9900 . ?
C35 H35B 0.9900 . ?
C36 H36A 0.9900 . ?
C36 H36B 0.9900 . ?
C15 C14 1.519(9) . ?
C15 H15A 0.9800 . ?
C15 H15B 0.9800 . ?
C15 H15C 0.9800 . ?
C14 H14 1.0000 . ?
C13 H13A 0.9800 . ?
C13 H13B 0.9800 . ?
C13 H13C 0.9800 . ?
